data_7718900
loop_
_publ_author_name
'Anzai, Togo'
'Sugamata, Koh'
'Morisako, Shogo'
'Sasamori, Takahiro'

_publ_section_title
;
 Structural characterization of a dicoordinated bis(ferrocenyl)aluminum
 cation.
;
_journal_issue 27
_journal_name_full 'Dalton transactions (Cambridge, England : 2003)'
_journal_page_first 10667
_journal_page_last 10672
_journal_paper_doi 10.1039/d5dt00966a
_journal_volume 54
_journal_year 2025
_chemical_formula_moiety 'C76 H98 Al Br Fe2'
_chemical_formula_sum 'C76 H98 Al Br Fe2'
_chemical_formula_weight 1230.13
_space_group_crystal_system triclinic
_space_group_IT_number 2
_space_group_name_Hall '-P 1'
_space_group_name_H-M_alt 'P -1'
_atom_sites_solution_hydrogens geom
_audit_block_doi 10.5517/ccdc.csd.cc2myqz9
_audit_creation_method SHELXL-2014/7
_audit_update_record
;
2025-04-06 deposited with the CCDC.	2025-06-13 downloaded from the CCDC.
;
_cell_angle_alpha 78.847(2)
_cell_angle_beta 87.396(2)
_cell_angle_gamma 89.050(2)
_cell_formula_units_Z 2
_cell_length_a 10.9311(3)
_cell_length_b 12.1832(3)
_cell_length_c 25.4911(7)
_cell_measurement_reflns_used 23999
_cell_measurement_temperature 198(2)
_cell_measurement_theta_max 29.0380
_cell_measurement_theta_min 1.7420
_cell_volume 3327.14(15)
_computing_cell_refinement 'CrysAlisPro 1.171.43.90 (Rigaku Oxford Diffraction, 2023)'
_computing_data_collection 'APEX2 (Bruker AXS, 2006)'
_computing_data_reduction 'CrysAlisPro 1.171.43.90 (Rigaku Oxford Diffraction, 2023)'
_computing_molecular_graphics 'Yadokari-XG 2011 (Wakita Nemoto et al., 2011)'
_computing_publication_material 'Yadokari-XG 2011 (Wakita Nemoto et al., 2011)'
_computing_structure_refinement 'SHELXL-2018/1 (Sheldrick, 2018)'
_computing_structure_solution 'SHELXT-2018/1 (Sheldrick, 2018)'
_diffrn_ambient_temperature 198(2)
_diffrn_detector_area_resol_mean 8.333
_diffrn_measured_fraction_theta_full 0.999
_diffrn_measured_fraction_theta_max 0.998
_diffrn_measurement_device_type 'Bruker D8 goniometer'
_diffrn_measurement_method 'phi and omega scans'
_diffrn_radiation_monochromator 'multilayered confocal mirror'
_diffrn_radiation_source 'rotating anode X-ray tube'
_diffrn_radiation_type MoK\a
_diffrn_radiation_wavelength 0.71073
_diffrn_reflns_av_R_equivalents 0.1363
_diffrn_reflns_av_unetI/netI 0.1343
_diffrn_reflns_Laue_measured_fraction_full 0.999
_diffrn_reflns_Laue_measured_fraction_max 0.998
_diffrn_reflns_limit_h_max 13
_diffrn_reflns_limit_h_min -13
_diffrn_reflns_limit_k_max 15
_diffrn_reflns_limit_k_min -15
_diffrn_reflns_limit_l_max 31
_diffrn_reflns_limit_l_min -31
_diffrn_reflns_number 56386
_diffrn_reflns_point_group_measured_fraction_full 0.999
_diffrn_reflns_point_group_measured_fraction_max 0.998
_diffrn_reflns_theta_full 25.242
_diffrn_reflns_theta_max 26.372
_diffrn_reflns_theta_min 1.865
_exptl_absorpt_coefficient_mu 1.091
_exptl_absorpt_correction_T_max 0.989
_exptl_absorpt_correction_T_min 0.947
_exptl_absorpt_correction_type multi-scan
_exptl_absorpt_process_details
;
CrysAlisPro 1.171.43.90 (Rigaku Oxford Diffraction, 2023)
Empirical absorption correction using spherical harmonics,
implemented in SCALE3 ABSPACK scaling algorithm.
;
_exptl_crystal_colour orange
_exptl_crystal_density_diffrn 1.228
_exptl_crystal_description prism
_exptl_crystal_F_000 1308
_exptl_crystal_size_max 0.050
_exptl_crystal_size_mid 0.020
_exptl_crystal_size_min 0.010
_refine_diff_density_max 0.498
_refine_diff_density_min -0.418
_refine_diff_density_rms 0.090
_refine_ls_extinction_method none
_refine_ls_goodness_of_fit_ref 1.037
_refine_ls_hydrogen_treatment constr
_refine_ls_matrix_type full
_refine_ls_number_parameters 804
_refine_ls_number_reflns 13592
_refine_ls_number_restraints 336
_refine_ls_restrained_S_all 1.027
_refine_ls_R_factor_all 0.1585
_refine_ls_R_factor_gt 0.0793
_refine_ls_shift/su_max 0.001
_refine_ls_shift/su_mean 0.000
_refine_ls_structure_factor_coef Fsqd
_refine_ls_weighting_details 'w=1/[\s^2^(Fo^2^)+(0.0483P)^2^+4.5146P] where P=(Fo^2^+2Fc^2^)/3'
_refine_ls_weighting_scheme calc
_refine_ls_wR_factor_gt 0.1280
_refine_ls_wR_factor_ref 0.1518
_reflns_Friedel_coverage 0.000
_reflns_number_gt 7726
_reflns_number_total 13592
_reflns_threshold_expression 'I > 2\s(I)'
_cod_data_source_file d5dt00966a3.cif
_cod_data_source_block compound2
_cod_depositor_comments 'Adding full bibliography for 7718900--7718905.cif.'
_cod_database_code 7718900
_shelx_shelxl_version_number 2014/7
_shelx_space_group_comment
;
The symmetry employed for this shelxl refinement is uniquely defined
by the following loop, which should always be used as a source of
symmetry information in preference to the above space-group names.
They are only intended as comments.
;
_shelx_estimated_absorpt_t_min 0.947
_shelx_estimated_absorpt_t_max 0.989

loop_
_space_group_symop_operation_xyz
'x, y, z'
'-x, -y, -z'

loop_
_atom_site_label
_atom_site_type_symbol
_atom_site_fract_x
_atom_site_fract_y
_atom_site_fract_z
_atom_site_U_iso_or_equiv
_atom_site_adp_type
_atom_site_occupancy
_atom_site_site_symmetry_order
_atom_site_calc_flag
_atom_site_refinement_flags_posn
_atom_site_refinement_flags_adp
_atom_site_refinement_flags_occupancy
_atom_site_disorder_assembly
_atom_site_disorder_group
Al1 Al 0.63089(13) 0.58873(12) 0.74589(6) 0.0226(4) Uani 1 1 d . . . . .
Br1 Br 0.61659(5) 0.39855(4) 0.76155(2) 0.03461(16) Uani 1 1 d . . . . .
C1 C 0.7851(4) 0.6449(4) 0.76389(18) 0.0218(11) Uani 1 1 d . . . . .
C2 C 0.8187(4) 0.7309(4) 0.79349(18) 0.0220(11) Uani 1 1 d . . . . .
C3 C 0.9421(5) 0.7104(4) 0.80775(19) 0.0266(12) Uani 1 1 d . . . . .
H1 H 0.9875 0.7542 0.8269 0.032 Uiso 1 1 calc R U . . .
C4 C 0.9872(5) 0.6154(4) 0.7893(2) 0.0288(12) Uani 1 1 d . . . . .
H2 H 1.0669 0.5837 0.7941 0.035 Uiso 1 1 calc R U . . .
C5 C 0.8922(4) 0.5754(4) 0.76206(19) 0.0234(11) Uani 1 1 d . . . . .
Fe1 Fe 0.83630(7) 0.57644(6) 0.84054(3) 0.0270(2) Uani 1 1 d . . . . .
C6 C 0.6818(11) 0.5014(8) 0.8812(4) 0.0379(19) Uani 0.671(9) 1 d . U P A 1
H108 H 0.6021 0.5022 0.8677 0.045 Uiso 0.671(9) 1 calc R U P A 1
C7 C 0.7300(12) 0.5835(8) 0.9086(4) 0.0358(19) Uani 0.671(9) 1 d . U P A 1
H109 H 0.6885 0.6477 0.9167 0.043 Uiso 0.671(9) 1 calc R U P A 1
C8 C 0.8509(11) 0.5493(9) 0.9210(4) 0.0423(19) Uani 0.671(9) 1 d . U P A 1
H110 H 0.9054 0.5875 0.9391 0.051 Uiso 0.671(9) 1 calc R U P A 1
C9 C 0.8780(11) 0.4510(10) 0.9027(4) 0.043(2) Uani 0.671(9) 1 d . U P A 1
H111 H 0.9536 0.4112 0.9062 0.051 Uiso 0.671(9) 1 calc R U P A 1
C10 C 0.7734(12) 0.4199(8) 0.8777(4) 0.0380(19) Uani 0.671(9) 1 d . U P A 1
H112 H 0.7667 0.3561 0.8617 0.046 Uiso 0.671(9) 1 calc R U P A 1
C11 C 0.7464(4) 0.8262(4) 0.80701(19) 0.0230(11) Uani 1 1 d . . . . .
C12 C 0.6624(4) 0.8844(4) 0.7737(2) 0.0258(12) Uani 1 1 d . . . . .
H8 H 0.6437 0.8581 0.7422 0.031 Uiso 1 1 calc R U . . .
C13 C 0.6031(5) 0.9811(4) 0.7843(2) 0.0265(12) Uani 1 1 d . . . . .
C14 C 0.6290(5) 1.0143(4) 0.8311(2) 0.0300(13) Uani 1 1 d . . . . .
H9 H 0.5876 1.0782 0.8396 0.036 Uiso 1 1 calc R U . . .
C15 C 0.7134(5) 0.9584(4) 0.8666(2) 0.0285(12) Uani 1 1 d . . . . .
C16 C 0.7707(5) 0.8642(4) 0.85394(19) 0.0273(12) Uani 1 1 d . . . . .
H10 H 0.8279 0.8243 0.8776 0.033 Uiso 1 1 calc R U . . .
C17 C 0.5222(5) 1.0515(4) 0.7431(2) 0.0320(13) Uani 1 1 d . . . . .
C18 C 0.4390(6) 0.9768(5) 0.7190(3) 0.0543(18) Uani 1 1 d . . . . .
H11 H 0.4891 0.9241 0.7026 0.081 Uiso 1 1 calc R U . . .
H12 H 0.3845 0.9352 0.7473 0.081 Uiso 1 1 calc R U . . .
H13 H 0.3900 1.0232 0.6918 0.081 Uiso 1 1 calc R U . . .
C19 C 0.6030(6) 1.1208(5) 0.6991(2) 0.0565(18) Uani 1 1 d . . . . .
H14 H 0.6574 1.0710 0.6828 0.085 Uiso 1 1 calc R U . . .
H15 H 0.5514 1.1637 0.6718 0.085 Uiso 1 1 calc R U . . .
H16 H 0.6521 1.1722 0.7145 0.085 Uiso 1 1 calc R U . . .
C20 C 0.4388(5) 1.1308(4) 0.7678(2) 0.0393(14) Uani 1 1 d . . . . .
H17 H 0.3860 1.0875 0.7963 0.059 Uiso 1 1 calc R U . . .
H18 H 0.4887 1.1822 0.7829 0.059 Uiso 1 1 calc R U . . .
H19 H 0.3880 1.1737 0.7402 0.059 Uiso 1 1 calc R U . . .
C21 C 0.7386(5) 1.0014(4) 0.9179(2) 0.0352(14) Uani 1 1 d . . . . .
C22 C 0.7628(7) 1.1264(5) 0.9049(3) 0.072(2) Uani 1 1 d . . . . .
H20 H 0.8348 1.1412 0.8804 0.108 Uiso 1 1 calc R U . . .
H21 H 0.6914 1.1656 0.8880 0.108 Uiso 1 1 calc R U . . .
H22 H 0.7777 1.1529 0.9380 0.108 Uiso 1 1 calc R U . . .
C23 C 0.6273(7) 0.9793(6) 0.9558(3) 0.083(3) Uani 1 1 d . . . . .
H23 H 0.5556 1.0167 0.9384 0.125 Uiso 1 1 calc R U . . .
H24 H 0.6128 0.8986 0.9653 0.125 Uiso 1 1 calc R U . . .
H25 H 0.6413 1.0082 0.9883 0.125 Uiso 1 1 calc R U . . .
C24 C 0.8488(8) 0.9429(7) 0.9454(3) 0.104(3) Uani 1 1 d . . . . .
H26 H 0.9214 0.9568 0.9211 0.156 Uiso 1 1 calc R U . . .
H27 H 0.8624 0.9720 0.9779 0.156 Uiso 1 1 calc R U . . .
H28 H 0.8339 0.8623 0.9549 0.156 Uiso 1 1 calc R U . . .
C25 C 0.9059(4) 0.4838(4) 0.73098(19) 0.0229(11) Uani 1 1 d . . . . .
C26 C 0.8668(4) 0.5014(4) 0.6791(2) 0.0257(12) Uani 1 1 d . . . . .
H29 H 0.8326 0.5719 0.6639 0.031 Uiso 1 1 calc R U . . .
C27 C 0.8763(5) 0.4176(4) 0.64867(19) 0.0260(12) Uani 1 1 d . . . . .
C28 C 0.9277(5) 0.3171(4) 0.6720(2) 0.0298(13) Uani 1 1 d . . . . .
H30 H 0.9332 0.2587 0.6521 0.036 Uiso 1 1 calc R U . . .
C29 C 0.9722(4) 0.2968(4) 0.7235(2) 0.0269(12) Uani 1 1 d . . . . .
C30 C 0.9604(4) 0.3825(4) 0.75266(19) 0.0245(12) Uani 1 1 d . . . . .
H31 H 0.9900 0.3714 0.7878 0.029 Uiso 1 1 calc R U . . .
C31 C 0.8331(5) 0.4395(4) 0.5917(2) 0.0338(13) Uani 1 1 d . . . . .
C32 C 0.6969(6) 0.4655(6) 0.5920(3) 0.069(2) Uani 1 1 d . . . . .
H32 H 0.6804 0.5288 0.6099 0.103 Uiso 1 1 calc R U . . .
H33 H 0.6704 0.4846 0.5551 0.103 Uiso 1 1 calc R U . . .
H34 H 0.6519 0.3999 0.6113 0.103 Uiso 1 1 calc R U . . .
C33 C 0.9003(7) 0.5413(5) 0.5585(2) 0.065(2) Uani 1 1 d . . . . .
H35 H 0.8872 0.6059 0.5758 0.098 Uiso 1 1 calc R U . . .
H36 H 0.9881 0.5245 0.5560 0.098 Uiso 1 1 calc R U . . .
H37 H 0.8683 0.5583 0.5225 0.098 Uiso 1 1 calc R U . . .
C34 C 0.8554(7) 0.3413(5) 0.5637(2) 0.066(2) Uani 1 1 d . . . . .
H38 H 0.9431 0.3230 0.5631 0.099 Uiso 1 1 calc R U . . .
H39 H 0.8096 0.2764 0.5831 0.099 Uiso 1 1 calc R U . . .
H40 H 0.8280 0.3611 0.5270 0.099 Uiso 1 1 calc R U . . .
C35 C 1.0280(5) 0.1819(4) 0.7459(2) 0.0320(13) Uani 1 1 d . . . . .
C36 C 1.1253(5) 0.1511(5) 0.7054(2) 0.0474(16) Uani 1 1 d . . . . .
H41 H 1.0877 0.1514 0.6712 0.071 Uiso 1 1 calc R U . . .
H42 H 1.1915 0.2059 0.7001 0.071 Uiso 1 1 calc R U . . .
H43 H 1.1585 0.0764 0.7192 0.071 Uiso 1 1 calc R U . . .
C37 C 0.9272(5) 0.0939(4) 0.7543(3) 0.0501(17) Uani 1 1 d . . . . .
H44 H 0.8883 0.0947 0.7204 0.075 Uiso 1 1 calc R U . . .
H45 H 0.9630 0.0198 0.7671 0.075 Uiso 1 1 calc R U . . .
H46 H 0.8658 0.1109 0.7809 0.075 Uiso 1 1 calc R U . . .
C38 C 1.0885(6) 0.1808(5) 0.7986(2) 0.0474(16) Uani 1 1 d . . . . .
H47 H 1.1531 0.2372 0.7932 0.071 Uiso 1 1 calc R U . . .
H48 H 1.0271 0.1977 0.8252 0.071 Uiso 1 1 calc R U . . .
H49 H 1.1243 0.1067 0.8114 0.071 Uiso 1 1 calc R U . . .
C39 C 0.4895(4) 0.6688(4) 0.71413(18) 0.0215(11) Uani 1 1 d . . . . .
C40 C 0.3703(4) 0.6725(4) 0.74000(19) 0.0229(11) Uani 1 1 d . . . . .
C41 C 0.2912(5) 0.7399(4) 0.7045(2) 0.0288(12) Uani 1 1 d . . . . .
H50 H 0.2080 0.7569 0.7121 0.035 Uiso 1 1 calc R U . . .
C42 C 0.3575(5) 0.7774(4) 0.6557(2) 0.0273(12) Uani 1 1 d . . . . .
H51 H 0.3258 0.8228 0.6247 0.033 Uiso 1 1 calc R U . . .
C43 C 0.4798(4) 0.7358(4) 0.66074(19) 0.0227(11) Uani 1 1 d . . . . .
Fe2 Fe 0.35420(7) 0.60831(6) 0.67193(3) 0.02560(19) Uani 1 1 d . . . . .
C44 C 0.3906(6) 0.4486(5) 0.6609(2) 0.0446(16) Uani 1 1 d . . . . .
H52 H 0.4600 0.4044 0.6728 0.053 Uiso 1 1 calc R U . . .
C45 C 0.2789(7) 0.4527(5) 0.6901(2) 0.0511(18) Uani 1 1 d . . . . .
H53 H 0.2603 0.4121 0.7252 0.061 Uiso 1 1 calc R U . . .
C46 C 0.2003(6) 0.5261(6) 0.6590(2) 0.0488(17) Uani 1 1 d . . . . .
H54 H 0.1187 0.5445 0.6688 0.059 Uiso 1 1 calc R U . . .
C47 C 0.2642(6) 0.5684(5) 0.6101(2) 0.0414(15) Uani 1 1 d . . . . .
H55 H 0.2328 0.6205 0.5811 0.050 Uiso 1 1 calc R U . . .
C48 C 0.3818(5) 0.5204(4) 0.6116(2) 0.0346(14) Uani 1 1 d . . . . .
H56 H 0.4441 0.5344 0.5840 0.041 Uiso 1 1 calc R U . . .
C49 C 0.3385(4) 0.6299(4) 0.79824(19) 0.0242(11) Uani 1 1 d . . . . .
C50 C 0.3452(4) 0.5191(4) 0.8233(2) 0.0279(12) Uani 1 1 d . . . . .
H57 H 0.3688 0.4645 0.8027 0.034 Uiso 1 1 calc R U . . .
C51 C 0.3187(5) 0.4849(4) 0.87774(19) 0.0285(12) Uani 1 1 d . . . . .
C52 C 0.2842(5) 0.5673(4) 0.9063(2) 0.0332(13) Uani 1 1 d . . . . .
H58 H 0.2644 0.5454 0.9435 0.040 Uiso 1 1 calc R U . . .
C53 C 0.2774(5) 0.6791(4) 0.8835(2) 0.0304(13) Uani 1 1 d . . . . .
C54 C 0.3028(5) 0.7095(4) 0.8288(2) 0.0307(13) Uani 1 1 d . . . . .
H59 H 0.2957 0.7858 0.8118 0.037 Uiso 1 1 calc R U . . .
C55 C 0.3233(5) 0.3619(4) 0.9071(2) 0.0344(13) Uani 1 1 d . . . . .
C56 C 0.3768(6) 0.2847(5) 0.8719(3) 0.0566(18) Uani 1 1 d . . . . .
H60 H 0.4598 0.3089 0.8592 0.085 Uiso 1 1 calc R U . . .
H61 H 0.3798 0.2081 0.8926 0.085 Uiso 1 1 calc R U . . .
H62 H 0.3254 0.2871 0.8412 0.085 Uiso 1 1 calc R U . . .
C57 C 0.4044(6) 0.3519(5) 0.9552(2) 0.0606(19) Uani 1 1 d . . . . .
H63 H 0.4874 0.3767 0.9428 0.091 Uiso 1 1 calc R U . . .
H64 H 0.3707 0.3988 0.9796 0.091 Uiso 1 1 calc R U . . .
H65 H 0.4072 0.2737 0.9739 0.091 Uiso 1 1 calc R U . . .
C58 C 0.1959(6) 0.3237(5) 0.9263(3) 0.066(2) Uani 1 1 d . . . . .
H66 H 0.1604 0.3733 0.9492 0.099 Uiso 1 1 calc R U . . .
H67 H 0.1449 0.3261 0.8955 0.099 Uiso 1 1 calc R U . . .
H68 H 0.1993 0.2470 0.9469 0.099 Uiso 1 1 calc R U . . .
C59 C 0.2487(6) 0.7673(5) 0.9183(2) 0.0443(16) Uani 1 1 d . . . . .
C60 C 0.2318(9) 0.8825(5) 0.8861(3) 0.102(3) Uani 1 1 d . . . . .
H69 H 0.1635 0.8828 0.8625 0.153 Uiso 1 1 calc R U . . .
H70 H 0.2141 0.9349 0.9103 0.153 Uiso 1 1 calc R U . . .
H71 H 0.3069 0.9052 0.8645 0.153 Uiso 1 1 calc R U . . .
C61 C 0.3539(7) 0.7650(8) 0.9551(4) 0.109(4) Uani 1 1 d . . . . .
H72 H 0.3640 0.6891 0.9759 0.163 Uiso 1 1 calc R U . . .
H73 H 0.4294 0.7873 0.9337 0.163 Uiso 1 1 calc R U . . .
H74 H 0.3366 0.8170 0.9794 0.163 Uiso 1 1 calc R U . . .
C62 C 0.1318(6) 0.7384(5) 0.9525(3) 0.066(2) Uani 1 1 d . . . . .
H75 H 0.1395 0.6632 0.9743 0.099 Uiso 1 1 calc R U . . .
H76 H 0.1182 0.7927 0.9760 0.099 Uiso 1 1 calc R U . . .
H77 H 0.0624 0.7408 0.9293 0.099 Uiso 1 1 calc R U . . .
C63 C 0.5783(5) 0.7663(4) 0.61894(18) 0.0226(11) Uani 1 1 d . . . . .
C64 C 0.6939(4) 0.7972(4) 0.63141(19) 0.0231(11) Uani 1 1 d . . . . .
H78 H 0.7124 0.7907 0.6679 0.028 Uiso 1 1 calc R U . . .
C65 C 0.7829(5) 0.8372(4) 0.59195(19) 0.0259(12) Uani 1 1 d . . . . .
C66 C 0.7531(5) 0.8424(4) 0.5391(2) 0.0319(13) Uani 1 1 d . . . . .
H79 H 0.8130 0.8689 0.5115 0.038 Uiso 1 1 calc R U . . .
C67 C 0.6402(5) 0.8108(4) 0.52466(19) 0.0294(13) Uani 1 1 d . . . . .
C68 C 0.5545(5) 0.7739(4) 0.5652(2) 0.0311(13) Uani 1 1 d . . . . .
H80 H 0.4761 0.7528 0.5561 0.037 Uiso 1 1 calc R U . . .
C69 C 0.9067(5) 0.8822(4) 0.6042(2) 0.0326(13) Uani 1 1 d . . . . .
C70 C 0.9060(6) 1.0089(5) 0.5846(3) 0.066(2) Uani 1 1 d . . . . .
H81 H 0.8917 1.0260 0.5462 0.100 Uiso 1 1 calc R U . . .
H82 H 0.8408 1.0426 0.6041 0.100 Uiso 1 1 calc R U . . .
H83 H 0.9852 1.0392 0.5911 0.100 Uiso 1 1 calc R U . . .
C71 C 0.9293(6) 0.8596(5) 0.6640(2) 0.0546(18) Uani 1 1 d . . . . .
H84 H 0.9303 0.7788 0.6777 0.082 Uiso 1 1 calc R U . . .
H85 H 1.0083 0.8912 0.6698 0.082 Uiso 1 1 calc R U . . .
H86 H 0.8639 0.8945 0.6828 0.082 Uiso 1 1 calc R U . . .
C72 C 1.0132(6) 0.8304(6) 0.5761(3) 0.070(2) Uani 1 1 d . . . . .
H87 H 1.0009 0.8437 0.5375 0.105 Uiso 1 1 calc R U . . .
H88 H 1.0901 0.8647 0.5826 0.105 Uiso 1 1 calc R U . . .
H89 H 1.0168 0.7497 0.5901 0.105 Uiso 1 1 calc R U . . .
C73 C 0.605(3) 0.8301(16) 0.4653(13) 0.028(4) Uani 0.574(8) 1 d . U P B 1
C74 C 0.4893(16) 0.7717(17) 0.4591(5) 0.099(5) Uani 0.574(8) 1 d . U P B 1
H90 H 0.4875 0.6987 0.4833 0.149 Uiso 0.574(8) 1 calc R U P B 1
H91 H 0.4190 0.8169 0.4679 0.149 Uiso 0.574(8) 1 calc R U P B 1
H92 H 0.4853 0.7613 0.4221 0.149 Uiso 0.574(8) 1 calc R U P B 1
C75 C 0.7104(15) 0.7414(14) 0.4412(5) 0.091(4) Uani 0.574(8) 1 d . U P B 1
H93 H 0.6970 0.6644 0.4604 0.136 Uiso 0.574(8) 1 calc R U P B 1
H94 H 0.7002 0.7456 0.4029 0.136 Uiso 0.574(8) 1 calc R U P B 1
H95 H 0.7935 0.7644 0.4469 0.136 Uiso 0.574(8) 1 calc R U P B 1
C76 C 0.6317(17) 0.9357(12) 0.4358(5) 0.087(4) Uani 0.574(8) 1 d . U P B 1
H96 H 0.7113 0.9594 0.4457 0.131 Uiso 0.574(8) 1 calc R U P B 1
H97 H 0.6345 0.9334 0.3976 0.131 Uiso 0.574(8) 1 calc R U P B 1
H98 H 0.5682 0.9890 0.4434 0.131 Uiso 0.574(8) 1 calc R U P B 1
C77 C 0.626(4) 0.800(2) 0.4663(19) 0.032(5) Uani 0.426(8) 1 d . U P B 2
C78 C 0.500(2) 0.8989(18) 0.4525(6) 0.084(5) Uani 0.426(8) 1 d . U P B 2
H99 H 0.5254 0.9725 0.4579 0.126 Uiso 0.426(8) 1 calc R U P B 2
H100 H 0.4767 0.9045 0.4154 0.126 Uiso 0.426(8) 1 calc R U P B 2
H101 H 0.4296 0.8732 0.4768 0.126 Uiso 0.426(8) 1 calc R U P B 2
C79 C 0.572(3) 0.7091(18) 0.4566(7) 0.091(5) Uani 0.426(8) 1 d . U P B 2
H102 H 0.5132 0.6807 0.4861 0.137 Uiso 0.426(8) 1 calc R U P B 2
H103 H 0.5291 0.7282 0.4231 0.137 Uiso 0.426(8) 1 calc R U P B 2
H104 H 0.6342 0.6515 0.4536 0.137 Uiso 0.426(8) 1 calc R U P B 2
C80 C 0.718(2) 0.858(2) 0.4277(6) 0.097(5) Uani 0.426(8) 1 d . U P B 2
H105 H 0.7482 0.9228 0.4408 0.145 Uiso 0.426(8) 1 calc R U P B 2
H106 H 0.7863 0.8071 0.4236 0.145 Uiso 0.426(8) 1 calc R U P B 2
H107 H 0.6812 0.8837 0.3931 0.145 Uiso 0.426(8) 1 calc R U P B 2
C81 C 0.908(2) 0.5029(17) 0.9121(7) 0.037(2) Uani 0.329(9) 1 d . U P A 2
H113 H 0.9914 0.5033 0.9208 0.045 Uiso 0.329(9) 1 calc R U P A 2
C82 C 0.819(3) 0.5850(18) 0.9209(10) 0.038(2) Uani 0.329(9) 1 d . U P A 2
H114 H 0.8305 0.6492 0.9362 0.046 Uiso 0.329(9) 1 calc R U P A 2
C83 C 0.854(3) 0.4217(18) 0.8891(9) 0.039(2) Uani 0.329(9) 1 d . U P A 2
H115 H 0.8923 0.3577 0.8792 0.047 Uiso 0.329(9) 1 calc R U P A 2
C84 C 0.707(2) 0.5485(19) 0.9012(9) 0.039(2) Uani 0.329(9) 1 d . U P A 2
H116 H 0.6304 0.5858 0.9009 0.047 Uiso 0.329(9) 1 calc R U P A 2
C85 C 0.730(2) 0.456(2) 0.8837(9) 0.040(2) Uani 0.329(9) 1 d . U P A 2
H117 H 0.6708 0.4159 0.8691 0.048 Uiso 0.329(9) 1 calc R U P A 2

loop_
_atom_site_aniso_label
_atom_site_aniso_U_11
_atom_site_aniso_U_22
_atom_site_aniso_U_33
_atom_site_aniso_U_23
_atom_site_aniso_U_13
_atom_site_aniso_U_12
Al1 0.0251(9) 0.0194(8) 0.0239(9) -0.0058(6) -0.0001(7) -0.0025(7)
Br1 0.0354(3) 0.0207(3) 0.0485(4) -0.0088(3) 0.0006(3) -0.0046(2)
C1 0.029(3) 0.017(2) 0.018(3) -0.002(2) -0.001(2) 0.003(2)
C2 0.030(3) 0.018(3) 0.016(3) 0.000(2) 0.004(2) -0.001(2)
C3 0.030(3) 0.025(3) 0.026(3) -0.008(2) -0.002(2) -0.004(2)
C4 0.020(3) 0.030(3) 0.035(3) -0.006(2) 0.003(2) -0.001(2)
C5 0.024(3) 0.020(3) 0.026(3) -0.003(2) 0.000(2) 0.001(2)
Fe1 0.0365(5) 0.0215(4) 0.0228(4) -0.0039(3) -0.0003(3) -0.0002(3)
C6 0.059(4) 0.024(4) 0.028(3) 0.001(3) 0.008(3) -0.005(3)
C7 0.061(4) 0.022(4) 0.025(3) -0.009(3) 0.009(3) -0.005(3)
C8 0.066(5) 0.033(5) 0.027(3) -0.005(3) 0.001(3) -0.002(3)
C9 0.066(4) 0.030(4) 0.030(3) -0.001(3) -0.001(3) 0.002(3)
C10 0.062(5) 0.022(4) 0.028(3) -0.002(3) 0.003(3) -0.003(3)
C11 0.029(3) 0.017(3) 0.024(3) -0.005(2) -0.002(2) -0.002(2)
C12 0.032(3) 0.021(3) 0.026(3) -0.009(2) -0.001(2) -0.004(2)
C13 0.030(3) 0.019(3) 0.029(3) -0.002(2) 0.002(2) 0.000(2)
C14 0.040(3) 0.022(3) 0.031(3) -0.014(2) 0.003(3) 0.001(2)
C15 0.030(3) 0.025(3) 0.032(3) -0.012(2) -0.003(3) -0.001(2)
C16 0.037(3) 0.021(3) 0.025(3) -0.005(2) -0.003(2) 0.000(2)
C17 0.039(3) 0.024(3) 0.036(3) -0.013(2) -0.005(3) 0.000(3)
C18 0.074(5) 0.034(3) 0.063(4) -0.022(3) -0.029(4) 0.014(3)
C19 0.056(4) 0.058(4) 0.046(4) 0.009(3) 0.007(3) 0.012(4)
C20 0.037(3) 0.031(3) 0.051(4) -0.012(3) -0.004(3) 0.008(3)
C21 0.055(4) 0.028(3) 0.025(3) -0.010(2) -0.006(3) 0.002(3)
C22 0.132(7) 0.045(4) 0.045(4) -0.018(3) -0.003(4) -0.032(4)
C23 0.122(7) 0.096(6) 0.039(4) -0.036(4) 0.031(4) -0.055(5)
C24 0.145(8) 0.120(7) 0.073(6) -0.074(5) -0.061(6) 0.058(6)
C25 0.020(3) 0.019(3) 0.030(3) -0.007(2) 0.004(2) -0.004(2)
C26 0.021(3) 0.025(3) 0.031(3) -0.006(2) 0.004(2) 0.002(2)
C27 0.029(3) 0.025(3) 0.024(3) -0.005(2) 0.002(2) -0.001(2)
C28 0.031(3) 0.027(3) 0.034(3) -0.015(2) 0.004(3) 0.001(2)
C29 0.027(3) 0.022(3) 0.031(3) -0.007(2) 0.005(2) -0.001(2)
C30 0.024(3) 0.030(3) 0.021(3) -0.007(2) -0.003(2) 0.004(2)
C31 0.038(3) 0.032(3) 0.033(3) -0.012(3) 0.001(3) 0.002(3)
C32 0.068(5) 0.096(6) 0.046(4) -0.022(4) -0.015(4) 0.009(4)
C33 0.093(6) 0.061(5) 0.039(4) -0.003(3) 0.002(4) -0.018(4)
C34 0.113(6) 0.048(4) 0.043(4) -0.022(3) -0.019(4) 0.020(4)
C35 0.032(3) 0.024(3) 0.040(3) -0.008(2) 0.002(3) 0.007(2)
C36 0.039(4) 0.042(4) 0.063(4) -0.016(3) -0.002(3) 0.016(3)
C37 0.047(4) 0.026(3) 0.073(5) 0.000(3) 0.004(3) -0.003(3)
C38 0.054(4) 0.034(3) 0.053(4) -0.003(3) -0.014(3) 0.015(3)
C39 0.028(3) 0.020(3) 0.018(3) -0.006(2) 0.001(2) -0.008(2)
C40 0.019(3) 0.027(3) 0.022(3) -0.005(2) -0.002(2) 0.003(2)
C41 0.026(3) 0.035(3) 0.027(3) -0.012(2) 0.002(2) 0.000(2)
C42 0.031(3) 0.027(3) 0.023(3) -0.002(2) -0.005(2) -0.002(2)
C43 0.025(3) 0.019(3) 0.026(3) -0.006(2) -0.001(2) -0.008(2)
Fe2 0.0272(4) 0.0286(4) 0.0213(4) -0.0051(3) -0.0001(3) -0.0081(3)
C44 0.059(4) 0.029(3) 0.051(4) -0.016(3) -0.016(4) -0.008(3)
C45 0.078(5) 0.047(4) 0.029(3) -0.006(3) -0.002(4) -0.036(4)
C46 0.036(4) 0.071(5) 0.044(4) -0.024(4) 0.005(3) -0.025(3)
C47 0.052(4) 0.046(4) 0.031(3) -0.015(3) -0.012(3) -0.013(3)
C48 0.041(4) 0.040(3) 0.027(3) -0.018(3) 0.000(3) -0.012(3)
C49 0.021(3) 0.028(3) 0.024(3) -0.005(2) 0.003(2) 0.000(2)
C50 0.029(3) 0.032(3) 0.025(3) -0.009(2) 0.001(2) 0.002(2)
C51 0.033(3) 0.031(3) 0.021(3) -0.006(2) 0.004(2) -0.002(2)
C52 0.039(3) 0.044(3) 0.016(3) -0.004(2) 0.003(2) -0.001(3)
C53 0.038(3) 0.030(3) 0.025(3) -0.010(2) 0.001(3) 0.000(3)
C54 0.036(3) 0.026(3) 0.030(3) -0.006(2) 0.005(3) -0.009(2)
C55 0.041(4) 0.034(3) 0.025(3) 0.001(2) 0.007(3) 0.001(3)
C56 0.077(5) 0.031(3) 0.056(4) 0.001(3) 0.012(4) 0.004(3)
C57 0.075(5) 0.056(4) 0.044(4) 0.010(3) -0.010(4) 0.001(4)
C58 0.058(5) 0.047(4) 0.084(5) 0.003(4) 0.019(4) -0.001(4)
C59 0.061(4) 0.042(4) 0.033(3) -0.016(3) 0.009(3) -0.011(3)
C60 0.203(10) 0.041(4) 0.065(5) -0.028(4) 0.040(6) 0.003(5)
C61 0.078(6) 0.148(9) 0.138(8) -0.120(7) -0.028(6) 0.015(6)
C62 0.093(6) 0.057(4) 0.050(4) -0.021(4) 0.019(4) 0.004(4)
C63 0.035(3) 0.012(2) 0.020(3) 0.000(2) 0.000(2) -0.005(2)
C64 0.034(3) 0.017(2) 0.018(3) -0.002(2) -0.001(2) -0.001(2)
C65 0.032(3) 0.024(3) 0.021(3) -0.004(2) 0.003(2) -0.007(2)
C66 0.042(4) 0.030(3) 0.020(3) -0.001(2) 0.013(3) -0.005(3)
C67 0.038(3) 0.027(3) 0.021(3) 0.000(2) -0.001(3) -0.007(3)
C68 0.034(3) 0.029(3) 0.031(3) -0.004(2) -0.005(3) -0.007(2)
C69 0.035(3) 0.031(3) 0.029(3) 0.001(2) 0.006(3) -0.012(3)
C70 0.070(5) 0.045(4) 0.080(5) 0.004(4) -0.015(4) -0.029(4)
C71 0.047(4) 0.069(5) 0.045(4) -0.002(3) -0.006(3) -0.025(4)
C72 0.046(4) 0.090(6) 0.081(5) -0.037(5) 0.017(4) -0.011(4)
C73 0.047(9) 0.018(10) 0.016(5) 0.002(8) -0.001(6) 0.008(7)
C74 0.128(11) 0.145(11) 0.027(6) -0.013(8) -0.017(7) -0.027(10)
C75 0.146(10) 0.106(9) 0.028(6) -0.034(6) 0.002(7) -0.003(9)
C76 0.151(11) 0.084(9) 0.022(6) 0.009(6) -0.033(7) 0.001(9)
C77 0.051(11) 0.025(12) 0.020(6) -0.003(10) -0.002(8) 0.004(10)
C78 0.125(11) 0.107(11) 0.020(7) -0.012(8) -0.024(8) 0.031(10)
C79 0.148(12) 0.101(10) 0.033(7) -0.032(8) -0.012(9) 0.003(10)
C80 0.134(12) 0.130(12) 0.021(7) -0.004(9) -0.010(8) -0.001(11)
C81 0.064(5) 0.023(5) 0.025(4) -0.006(4) 0.000(4) -0.003(4)
C82 0.066(5) 0.023(5) 0.026(4) -0.005(4) 0.003(4) 0.001(4)
C83 0.065(5) 0.024(5) 0.029(4) -0.005(4) 0.002(4) -0.003(4)
C84 0.063(5) 0.027(5) 0.026(4) -0.002(4) 0.007(4) -0.002(4)
C85 0.065(5) 0.026(5) 0.028(4) -0.003(4) 0.004(4) -0.004(4)

loop_
_atom_type_symbol
_atom_type_description
_atom_type_scat_dispersion_real
_atom_type_scat_dispersion_imag
_atom_type_scat_source
C C 0.0033 0.0016 'International Tables Vol C Tables 4.2.6.8 and 6.1.1.4'
H H 0.0000 0.0000 'International Tables Vol C Tables 4.2.6.8 and 6.1.1.4'
Al Al 0.0645 0.0514 'International Tables Vol C Tables 4.2.6.8 and 6.1.1.4'
Fe Fe 0.3463 0.8444 'International Tables Vol C Tables 4.2.6.8 and 6.1.1.4'
Br Br -0.2901 2.4595 'International Tables Vol C Tables 4.2.6.8 and 6.1.1.4'

loop_
_geom_angle_atom_site_label_1
_geom_angle_atom_site_label_2
_geom_angle_atom_site_label_3
_geom_angle
_geom_angle_site_symmetry_1
_geom_angle_site_symmetry_3
_geom_angle_publ_flag
C1 Al1 C39 130.1(2) . . ?
C1 Al1 Br1 114.87(15) . . ?
C39 Al1 Br1 115.03(14) . . ?
C5 C1 C2 105.7(4) . . ?
C5 C1 Al1 117.9(3) . . ?
C2 C1 Al1 134.1(4) . . ?
C5 C1 Fe1 69.6(3) . . ?
C2 C1 Fe1 68.0(3) . . ?
Al1 C1 Fe1 113.5(2) . . ?
C3 C2 C1 107.3(4) . . ?
C3 C2 C11 122.5(4) . . ?
C1 C2 C11 130.1(4) . . ?
C3 C2 Fe1 69.6(3) . . ?
C1 C2 Fe1 70.2(3) . . ?
C11 C2 Fe1 126.4(3) . . ?
C4 C3 C2 109.8(4) . . ?
C4 C3 Fe1 70.9(3) . . ?
C2 C3 Fe1 69.7(3) . . ?
C4 C3 H1 125.1 . . ?
C2 C3 H1 125.1 . . ?
Fe1 C3 H1 126.0 . . ?
C3 C4 C5 107.6(4) . . ?
C3 C4 Fe1 69.0(3) . . ?
C5 C4 Fe1 70.2(3) . . ?
C3 C4 H2 126.2 . . ?
C5 C4 H2 126.2 . . ?
Fe1 C4 H2 126.1 . . ?
C4 C5 C1 109.6(4) . . ?
C4 C5 C25 125.0(4) . . ?
C1 C5 C25 125.1(4) . . ?
C4 C5 Fe1 69.6(3) . . ?
C1 C5 Fe1 69.7(3) . . ?
C25 C5 Fe1 132.4(3) . . ?
C85 Fe1 C84 37.9(8) . . ?
C85 Fe1 C3 170.5(7) . . ?
C84 Fe1 C3 133.6(7) . . ?
C8 Fe1 C3 107.9(4) . . ?
C85 Fe1 C2 139.3(8) . . ?
C84 Fe1 C2 112.2(7) . . ?
C8 Fe1 C2 124.0(3) . . ?
C3 Fe1 C2 40.76(19) . . ?
C8 Fe1 C9 40.0(4) . . ?
C3 Fe1 C9 126.9(4) . . ?
C2 Fe1 C9 162.0(4) . . ?
C85 Fe1 C81 66.3(9) . . ?
C84 Fe1 C81 67.5(10) . . ?
C3 Fe1 C81 108.0(6) . . ?
C2 Fe1 C81 139.5(6) . . ?
C85 Fe1 C83 40.7(10) . . ?
C84 Fe1 C83 67.2(9) . . ?
C3 Fe1 C83 139.0(8) . . ?
C2 Fe1 C83 179.1(6) . . ?
C81 Fe1 C83 39.6(7) . . ?
C8 Fe1 C7 40.4(4) . . ?
C3 Fe1 C7 118.7(3) . . ?
C2 Fe1 C7 104.8(3) . . ?
C9 Fe1 C7 67.8(4) . . ?
C85 Fe1 C4 147.1(7) . . ?
C84 Fe1 C4 169.1(7) . . ?
C8 Fe1 C4 121.3(4) . . ?
C3 Fe1 C4 40.12(18) . . ?
C2 Fe1 C4 68.64(19) . . ?
C9 Fe1 C4 110.3(4) . . ?
C81 Fe1 C4 104.5(7) . . ?
C83 Fe1 C4 111.7(8) . . ?
C7 Fe1 C4 154.1(3) . . ?
C85 Fe1 C5 122.1(7) . . ?
C84 Fe1 C5 150.7(7) . . ?
C8 Fe1 C5 156.4(4) . . ?
C3 Fe1 C5 67.43(19) . . ?
C2 Fe1 C5 68.63(18) . . ?
C9 Fe1 C5 123.0(4) . . ?
C81 Fe1 C5 132.2(7) . . ?
C83 Fe1 C5 112.2(6) . . ?
C7 Fe1 C5 162.7(4) . . ?
C4 Fe1 C5 40.18(18) . . ?
C85 Fe1 C1 117.6(7) . . ?
C84 Fe1 C1 119.6(7) . . ?
C8 Fe1 C1 161.6(4) . . ?
C3 Fe1 C1 68.94(19) . . ?
C2 Fe1 C1 41.80(17) . . ?
C9 Fe1 C1 155.9(4) . . ?
C81 Fe1 C1 172.7(7) . . ?
C83 Fe1 C1 139.1(7) . . ?
C7 Fe1 C1 123.9(4) . . ?
C4 Fe1 C1 68.8(2) . . ?
C5 Fe1 C1 40.69(18) . . ?
C10 C6 C7 108.3(10) . . ?
C10 C6 Fe1 70.1(5) . . ?
C7 C6 Fe1 69.1(5) . . ?
C10 C6 H108 125.8 . . ?
C7 C6 H108 125.8 . . ?
Fe1 C6 H108 126.5 . . ?
C8 C7 C6 106.3(9) . . ?
C8 C7 Fe1 68.6(6) . . ?
C6 C7 Fe1 69.9(5) . . ?
C8 C7 H109 126.8 . . ?
C6 C7 H109 126.8 . . ?
Fe1 C7 H109 126.2 . . ?
C9 C8 C7 109.5(11) . . ?
C9 C8 Fe1 70.5(6) . . ?
C7 C8 Fe1 71.1(6) . . ?
C9 C8 H110 125.2 . . ?
C7 C8 H110 125.2 . . ?
Fe1 C8 H110 124.8 . . ?
C8 C9 C10 108.6(10) . . ?
C8 C9 Fe1 69.5(6) . . ?
C10 C9 Fe1 71.0(5) . . ?
C8 C9 H111 125.7 . . ?
C10 C9 H111 125.7 . . ?
Fe1 C9 H111 125.4 . . ?
C6 C10 C9 107.2(9) . . ?
C6 C10 Fe1 70.0(5) . . ?
C9 C10 Fe1 68.5(5) . . ?
C6 C10 H112 126.4 . . ?
C9 C10 H112 126.4 . . ?
Fe1 C10 H112 126.6 . . ?
C12 C11 C16 118.2(4) . . ?
C12 C11 C2 122.8(4) . . ?
C16 C11 C2 118.8(4) . . ?
C11 C12 C13 122.4(4) . . ?
C11 C12 H8 118.8 . . ?
C13 C12 H8 118.8 . . ?
C14 C13 C12 117.2(5) . . ?
C14 C13 C17 121.7(4) . . ?
C12 C13 C17 120.9(4) . . ?
C13 C14 C15 122.9(5) . . ?
C13 C14 H9 118.5 . . ?
C15 C14 H9 118.5 . . ?
C16 C15 C14 117.6(4) . . ?
C16 C15 C21 122.4(5) . . ?
C14 C15 C21 120.0(4) . . ?
C15 C16 C11 121.6(5) . . ?
C15 C16 H10 119.2 . . ?
C11 C16 H10 119.2 . . ?
C20 C17 C19 108.4(4) . . ?
C20 C17 C18 106.6(5) . . ?
C19 C17 C18 109.9(5) . . ?
C20 C17 C13 112.1(4) . . ?
C19 C17 C13 109.2(4) . . ?
C18 C17 C13 110.6(4) . . ?
C17 C18 H11 109.5 . . ?
C17 C18 H12 109.5 . . ?
H11 C18 H12 109.5 . . ?
C17 C18 H13 109.5 . . ?
H11 C18 H13 109.5 . . ?
H12 C18 H13 109.5 . . ?
C17 C19 H14 109.5 . . ?
C17 C19 H15 109.5 . . ?
H14 C19 H15 109.5 . . ?
C17 C19 H16 109.5 . . ?
H14 C19 H16 109.5 . . ?
H15 C19 H16 109.5 . . ?
C17 C20 H17 109.5 . . ?
C17 C20 H18 109.5 . . ?
H17 C20 H18 109.5 . . ?
C17 C20 H19 109.5 . . ?
H17 C20 H19 109.5 . . ?
H18 C20 H19 109.5 . . ?
C23 C21 C24 108.9(6) . . ?
C23 C21 C22 109.1(5) . . ?
C24 C21 C22 108.4(6) . . ?
C23 C21 C15 108.7(5) . . ?
C24 C21 C15 111.5(4) . . ?
C22 C21 C15 110.3(4) . . ?
C21 C22 H20 109.5 . . ?
C21 C22 H21 109.5 . . ?
H20 C22 H21 109.5 . . ?
C21 C22 H22 109.5 . . ?
H20 C22 H22 109.5 . . ?
H21 C22 H22 109.5 . . ?
C21 C23 H23 109.5 . . ?
C21 C23 H24 109.5 . . ?
H23 C23 H24 109.5 . . ?
C21 C23 H25 109.5 . . ?
H23 C23 H25 109.5 . . ?
H24 C23 H25 109.5 . . ?
C21 C24 H26 109.5 . . ?
C21 C24 H27 109.5 . . ?
H26 C24 H27 109.5 . . ?
C21 C24 H28 109.5 . . ?
H26 C24 H28 109.5 . . ?
H27 C24 H28 109.5 . . ?
C26 C25 C30 119.5(4) . . ?
C26 C25 C5 119.4(4) . . ?
C30 C25 C5 121.0(4) . . ?
C25 C26 C27 121.5(5) . . ?
C25 C26 H29 119.3 . . ?
C27 C26 H29 119.3 . . ?
C28 C27 C26 117.4(5) . . ?
C28 C27 C31 122.2(4) . . ?
C26 C27 C31 120.3(4) . . ?
C27 C28 C29 123.1(5) . . ?
C27 C28 H30 118.5 . . ?
C29 C28 H30 118.5 . . ?
C30 C29 C28 117.6(5) . . ?
C30 C29 C35 123.2(5) . . ?
C28 C29 C35 119.1(4) . . ?
C25 C30 C29 120.8(5) . . ?
C25 C30 H31 119.6 . . ?
C29 C30 H31 119.6 . . ?
C34 C31 C32 108.1(5) . . ?
C34 C31 C27 113.2(5) . . ?
C32 C31 C27 109.6(4) . . ?
C34 C31 C33 108.0(5) . . ?
C32 C31 C33 108.2(5) . . ?
C27 C31 C33 109.6(4) . . ?
C31 C32 H32 109.5 . . ?
C31 C32 H33 109.5 . . ?
H32 C32 H33 109.5 . . ?
C31 C32 H34 109.5 . . ?
H32 C32 H34 109.5 . . ?
H33 C32 H34 109.5 . . ?
C31 C33 H35 109.5 . . ?
C31 C33 H36 109.5 . . ?
H35 C33 H36 109.5 . . ?
C31 C33 H37 109.5 . . ?
H35 C33 H37 109.5 . . ?
H36 C33 H37 109.5 . . ?
C31 C34 H38 109.5 . . ?
C31 C34 H39 109.5 . . ?
H38 C34 H39 109.5 . . ?
C31 C34 H40 109.5 . . ?
H38 C34 H40 109.5 . . ?
H39 C34 H40 109.5 . . ?
C38 C35 C37 109.5(5) . . ?
C38 C35 C29 111.7(4) . . ?
C37 C35 C29 109.1(4) . . ?
C38 C35 C36 108.5(5) . . ?
C37 C35 C36 108.4(4) . . ?
C29 C35 C36 109.6(4) . . ?
C35 C36 H41 109.5 . . ?
C35 C36 H42 109.5 . . ?
H41 C36 H42 109.5 . . ?
C35 C36 H43 109.5 . . ?
H41 C36 H43 109.5 . . ?
H42 C36 H43 109.5 . . ?
C35 C37 H44 109.5 . . ?
C35 C37 H45 109.5 . . ?
H44 C37 H45 109.5 . . ?
C35 C37 H46 109.5 . . ?
H44 C37 H46 109.5 . . ?
H45 C37 H46 109.5 . . ?
C35 C38 H47 109.5 . . ?
C35 C38 H48 109.5 . . ?
H47 C38 H48 109.5 . . ?
C35 C38 H49 109.5 . . ?
H47 C38 H49 109.5 . . ?
H48 C38 H49 109.5 . . ?
C40 C39 C43 105.8(4) . . ?
C40 C39 Al1 125.6(3) . . ?
C43 C39 Al1 128.6(4) . . ?
C40 C39 Fe2 68.2(3) . . ?
C43 C39 Fe2 68.3(3) . . ?
Al1 C39 Fe2 127.7(2) . . ?
C41 C40 C39 109.3(4) . . ?
C41 C40 C49 123.9(4) . . ?
C39 C40 C49 126.0(4) . . ?
C41 C40 Fe2 69.3(3) . . ?
C39 C40 Fe2 71.2(3) . . ?
C49 C40 Fe2 133.9(3) . . ?
C42 C41 C40 108.1(4) . . ?
C42 C41 Fe2 69.0(3) . . ?
C40 C41 Fe2 70.3(3) . . ?
C42 C41 H50 126.0 . . ?
C40 C41 H50 126.0 . . ?
Fe2 C41 H50 126.3 . . ?
C41 C42 C43 108.7(4) . . ?
C41 C42 Fe2 70.4(3) . . ?
C43 C42 Fe2 71.0(3) . . ?
C41 C42 H51 125.6 . . ?
C43 C42 H51 125.6 . . ?
Fe2 C42 H51 124.6 . . ?
C42 C43 C39 108.0(4) . . ?
C42 C43 C63 123.7(4) . . ?
C39 C43 C63 128.1(4) . . ?
C42 C43 Fe2 68.1(3) . . ?
C39 C43 Fe2 70.7(3) . . ?
C63 C43 Fe2 130.4(3) . . ?
C42 Fe2 C47 104.0(2) . . ?
C42 Fe2 C41 40.63(19) . . ?
C47 Fe2 C41 118.6(2) . . ?
C42 Fe2 C45 157.2(3) . . ?
C47 Fe2 C45 67.1(2) . . ?
C41 Fe2 C45 123.5(2) . . ?
C42 Fe2 C46 120.0(3) . . ?
C47 Fe2 C46 40.4(2) . . ?
C41 Fe2 C46 104.9(2) . . ?
C45 Fe2 C46 39.8(2) . . ?
C42 Fe2 C48 120.3(2) . . ?
C47 Fe2 C48 40.2(2) . . ?
C41 Fe2 C48 154.6(2) . . ?
C45 Fe2 C48 67.4(2) . . ?
C46 Fe2 C48 67.9(2) . . ?
C42 Fe2 C44 157.6(2) . . ?
C47 Fe2 C44 67.0(2) . . ?
C41 Fe2 C44 161.8(2) . . ?
C45 Fe2 C44 40.2(2) . . ?
C46 Fe2 C44 67.3(3) . . ?
C48 Fe2 C44 39.8(2) . . ?
C42 Fe2 C40 68.29(19) . . ?
C47 Fe2 C40 155.3(2) . . ?
C41 Fe2 C40 40.47(18) . . ?
C45 Fe2 C40 110.5(2) . . ?
C46 Fe2 C40 121.6(2) . . ?
C48 Fe2 C40 163.8(2) . . ?
C44 Fe2 C40 128.3(2) . . ?
C42 Fe2 C43 40.83(19) . . ?
C47 Fe2 C43 122.1(2) . . ?
C41 Fe2 C43 68.4(2) . . ?
C45 Fe2 C43 161.6(3) . . ?
C46 Fe2 C43 157.2(2) . . ?
C48 Fe2 C43 108.4(2) . . ?
C44 Fe2 C43 125.2(2) . . ?
C40 Fe2 C43 68.22(19) . . ?
C42 Fe2 C39 68.92(19) . . ?
C47 Fe2 C39 160.5(2) . . ?
C41 Fe2 C39 68.55(19) . . ?
C45 Fe2 C39 126.0(2) . . ?
C46 Fe2 C39 158.8(2) . . ?
C48 Fe2 C39 126.6(2) . . ?
C44 Fe2 C39 112.4(2) . . ?
C40 Fe2 C39 40.58(18) . . ?
C43 Fe2 C39 40.96(18) . . ?
C48 C44 C45 108.2(6) . . ?
C48 C44 Fe2 70.0(3) . . ?
C45 C44 Fe2 69.6(3) . . ?
C48 C44 H52 125.9 . . ?
C45 C44 H52 125.9 . . ?
Fe2 C44 H52 126.1 . . ?
C46 C45 C44 108.6(5) . . ?
C46 C45 Fe2 70.2(3) . . ?
C44 C45 Fe2 70.2(3) . . ?
C46 C45 H53 125.7 . . ?
C44 C45 H53 125.7 . . ?
Fe2 C45 H53 125.4 . . ?
C45 C46 C47 107.2(6) . . ?
C45 C46 Fe2 70.0(3) . . ?
C47 C46 Fe2 69.4(3) . . ?
C45 C46 H54 126.4 . . ?
C47 C46 H54 126.4 . . ?
Fe2 C46 H54 125.7 . . ?
C48 C47 C46 108.5(5) . . ?
C48 C47 Fe2 70.4(3) . . ?
C46 C47 Fe2 70.1(3) . . ?
C48 C47 H55 125.7 . . ?
C46 C47 H55 125.7 . . ?
Fe2 C47 H55 125.4 . . ?
C44 C48 C47 107.5(5) . . ?
C44 C48 Fe2 70.2(3) . . ?
C47 C48 Fe2 69.4(3) . . ?
C44 C48 H56 126.3 . . ?
C47 C48 H56 126.3 . . ?
Fe2 C48 H56 125.6 . . ?
C50 C49 C54 118.6(5) . . ?
C50 C49 C40 124.5(4) . . ?
C54 C49 C40 116.9(4) . . ?
C49 C50 C51 122.0(5) . . ?
C49 C50 H57 119.0 . . ?
C51 C50 H57 119.0 . . ?
C52 C51 C50 117.1(5) . . ?
C52 C51 C55 119.2(4) . . ?
C50 C51 C55 123.6(4) . . ?
C53 C52 C51 123.3(5) . . ?
C53 C52 H58 118.3 . . ?
C51 C52 H58 118.3 . . ?
C52 C53 C54 117.7(5) . . ?
C52 C53 C59 120.7(5) . . ?
C54 C53 C59 121.6(5) . . ?
C53 C54 C49 121.2(5) . . ?
C53 C54 H59 119.4 . . ?
C49 C54 H59 119.4 . . ?
C58 C55 C56 108.9(5) . . ?
C58 C55 C57 109.3(5) . . ?
C56 C55 C57 107.2(5) . . ?
C58 C55 C51 109.4(5) . . ?
C56 C55 C51 112.5(4) . . ?
C57 C55 C51 109.4(5) . . ?
C55 C56 H60 109.5 . . ?
C55 C56 H61 109.5 . . ?
H60 C56 H61 109.5 . . ?
C55 C56 H62 109.5 . . ?
H60 C56 H62 109.5 . . ?
H61 C56 H62 109.5 . . ?
C55 C57 H63 109.5 . . ?
C55 C57 H64 109.5 . . ?
H63 C57 H64 109.5 . . ?
C55 C57 H65 109.5 . . ?
H63 C57 H65 109.5 . . ?
H64 C57 H65 109.5 . . ?
C55 C58 H66 109.5 . . ?
C55 C58 H67 109.5 . . ?
H66 C58 H67 109.5 . . ?
C55 C58 H68 109.5 . . ?
H66 C58 H68 109.5 . . ?
H67 C58 H68 109.5 . . ?
C60 C59 C61 110.4(6) . . ?
C60 C59 C62 107.1(6) . . ?
C61 C59 C62 108.4(6) . . ?
C60 C59 C53 113.1(5) . . ?
C61 C59 C53 107.1(5) . . ?
C62 C59 C53 110.8(5) . . ?
C59 C60 H69 109.5 . . ?
C59 C60 H70 109.5 . . ?
H69 C60 H70 109.5 . . ?
C59 C60 H71 109.5 . . ?
H69 C60 H71 109.5 . . ?
H70 C60 H71 109.5 . . ?
C59 C61 H72 109.5 . . ?
C59 C61 H73 109.5 . . ?
H72 C61 H73 109.5 . . ?
C59 C61 H74 109.5 . . ?
H72 C61 H74 109.5 . . ?
H73 C61 H74 109.5 . . ?
C59 C62 H75 109.5 . . ?
C59 C62 H76 109.5 . . ?
H75 C62 H76 109.5 . . ?
C59 C62 H77 109.5 . . ?
H75 C62 H77 109.5 . . ?
H76 C62 H77 109.5 . . ?
C64 C63 C68 117.9(4) . . ?
C64 C63 C43 121.5(4) . . ?
C68 C63 C43 120.4(4) . . ?
C65 C64 C63 121.9(4) . . ?
C65 C64 H78 119.1 . . ?
C63 C64 H78 119.1 . . ?
C64 C65 C66 117.2(5) . . ?
C64 C65 C69 123.1(4) . . ?
C66 C65 C69 119.6(4) . . ?
C67 C66 C65 123.0(5) . . ?
C67 C66 H79 118.5 . . ?
C65 C66 H79 118.5 . . ?
C68 C67 C66 117.4(5) . . ?
C68 C67 C77 123.6(17) . . ?
C66 C67 C77 118.1(17) . . ?
C68 C67 C73 120.4(12) . . ?
C66 C67 C73 121.7(12) . . ?
C67 C68 C63 122.5(5) . . ?
C67 C68 H80 118.7 . . ?
C63 C68 H80 118.7 . . ?
C71 C69 C70 107.5(5) . . ?
C71 C69 C72 107.8(5) . . ?
C70 C69 C72 109.3(5) . . ?
C71 C69 C65 112.5(4) . . ?
C70 C69 C65 108.0(5) . . ?
C72 C69 C65 111.5(5) . . ?
C69 C70 H81 109.5 . . ?
C69 C70 H82 109.5 . . ?
H81 C70 H82 109.5 . . ?
C69 C70 H83 109.5 . . ?
H81 C70 H83 109.5 . . ?
H82 C70 H83 109.5 . . ?
C69 C71 H84 109.5 . . ?
C69 C71 H85 109.5 . . ?
H84 C71 H85 109.5 . . ?
C69 C71 H86 109.5 . . ?
H84 C71 H86 109.5 . . ?
H85 C71 H86 109.5 . . ?
C69 C72 H87 109.5 . . ?
C69 C72 H88 109.5 . . ?
H87 C72 H88 109.5 . . ?
C69 C72 H89 109.5 . . ?
H87 C72 H89 109.5 . . ?
H88 C72 H89 109.5 . . ?
C76 C73 C74 122(2) . . ?
C76 C73 C67 115(2) . . ?
C74 C73 C67 111.7(19) . . ?
C76 C73 C75 104.6(19) . . ?
C74 C73 C75 99.8(17) . . ?
C67 C73 C75 99.8(13) . . ?
C73 C74 H90 109.5 . . ?
C73 C74 H91 109.5 . . ?
H90 C74 H91 109.5 . . ?
C73 C74 H92 109.5 . . ?
H90 C74 H92 109.5 . . ?
H91 C74 H92 109.5 . . ?
C73 C75 H93 109.5 . . ?
C73 C75 H94 109.5 . . ?
H93 C75 H94 109.5 . . ?
C73 C75 H95 109.5 . . ?
H93 C75 H95 109.5 . . ?
H94 C75 H95 109.5 . . ?
C73 C76 H96 109.5 . . ?
C73 C76 H97 109.5 . . ?
H96 C76 H97 109.5 . . ?
C73 C76 H98 109.5 . . ?
H96 C76 H98 109.5 . . ?
H97 C76 H98 109.5 . . ?
C79 C77 C80 120(3) . . ?
C79 C77 C67 119(3) . . ?
C80 C77 C67 115(3) . . ?
C79 C77 C78 99(3) . . ?
C80 C77 C78 99(2) . . ?
C67 C77 C78 96.9(19) . . ?
C77 C78 H99 109.5 . . ?
C77 C78 H100 109.5 . . ?
H99 C78 H100 109.5 . . ?
C77 C78 H101 109.5 . . ?
H99 C78 H101 109.5 . . ?
H100 C78 H101 109.5 . . ?
C77 C79 H102 109.5 . . ?
C77 C79 H103 109.5 . . ?
H102 C79 H103 109.5 . . ?
C77 C79 H104 109.5 . . ?
H102 C79 H104 109.5 . . ?
H103 C79 H104 109.5 . . ?
C77 C80 H105 109.5 . . ?
C77 C80 H106 109.5 . . ?
H105 C80 H106 109.5 . . ?
C77 C80 H107 109.5 . . ?
H105 C80 H107 109.5 . . ?
H106 C80 H107 109.5 . . ?
C83 C81 C82 110(2) . . ?
C83 C81 Fe1 70.3(12) . . ?
C82 C81 Fe1 70.5(13) . . ?
C83 C81 H113 124.9 . . ?
C82 C81 H113 124.9 . . ?
Fe1 C81 H113 125.9 . . ?
C81 C82 C84 104(2) . . ?
C81 C82 Fe1 69.2(12) . . ?
C84 C82 Fe1 67.6(14) . . ?
C81 C82 H114 127.9 . . ?
C84 C82 H114 127.9 . . ?
Fe1 C82 H114 126.8 . . ?
C81 C83 C85 105(2) . . ?
C81 C83 Fe1 70.1(11) . . ?
C85 C83 Fe1 67.8(13) . . ?
C81 C83 H115 127.6 . . ?
C85 C83 H115 127.6 . . ?
Fe1 C83 H115 126.1 . . ?
C85 C84 C82 109(2) . . ?
C85 C84 Fe1 70.3(14) . . ?
C82 C84 Fe1 71.0(13) . . ?
C85 C84 H116 125.7 . . ?
C82 C84 H116 125.7 . . ?
Fe1 C84 H116 124.7 . . ?
C84 C85 C83 112(2) . . ?
C84 C85 Fe1 71.8(13) . . ?
C83 C85 Fe1 71.6(12) . . ?
C84 C85 H117 123.9 . . ?
C83 C85 H117 123.9 . . ?
Fe1 C85 H117 124.3 . . ?

loop_
_geom_bond_atom_site_label_1
_geom_bond_atom_site_label_2
_geom_bond_distance
_geom_bond_site_symmetry_2
_geom_bond_publ_flag
Al1 C1 1.936(5) . ?
Al1 C39 1.937(5) . ?
Al1 Br1 2.2805(15) . ?
C1 C5 1.438(6) . ?
C1 C2 1.465(6) . ?
C1 Fe1 2.069(5) . ?
C2 C3 1.419(7) . ?
C2 C11 1.481(6) . ?
C2 Fe1 2.038(5) . ?
C3 C4 1.405(6) . ?
C3 Fe1 2.036(5) . ?
C3 H1 0.9500 . ?
C4 C5 1.418(7) . ?
C4 Fe1 2.060(5) . ?
C4 H2 0.9500 . ?
C5 C25 1.490(6) . ?
C5 Fe1 2.067(5) . ?
Fe1 C85 2.01(2) . ?
Fe1 C84 2.02(2) . ?
Fe1 C8 2.027(11) . ?
Fe1 C9 2.039(10) . ?
Fe1 C81 2.054(19) . ?
Fe1 C83 2.06(2) . ?
Fe1 C7 2.059(10) . ?
C6 C10 1.411(13) . ?
C6 C7 1.445(12) . ?
C6 H108 0.9500 . ?
C7 C8 1.410(16) . ?
C7 H109 0.9500 . ?
C8 C9 1.390(15) . ?
C8 H110 0.9500 . ?
C9 C10 1.424(15) . ?
C9 H111 0.9500 . ?
C10 H112 0.9500 . ?
C11 C12 1.372(6) . ?
C11 C16 1.401(6) . ?
C12 C13 1.401(6) . ?
C12 H8 0.9500 . ?
C13 C14 1.373(6) . ?
C13 C17 1.527(7) . ?
C14 C15 1.397(7) . ?
C14 H9 0.9500 . ?
C15 C16 1.384(6) . ?
C15 C21 1.538(7) . ?
C16 H10 0.9500 . ?
C17 C20 1.521(7) . ?
C17 C19 1.522(7) . ?
C17 C18 1.525(7) . ?
C18 H11 0.9800 . ?
C18 H12 0.9800 . ?
C18 H13 0.9800 . ?
C19 H14 0.9800 . ?
C19 H15 0.9800 . ?
C19 H16 0.9800 . ?
C20 H17 0.9800 . ?
C20 H18 0.9800 . ?
C20 H19 0.9800 . ?
C21 C23 1.514(8) . ?
C21 C24 1.518(9) . ?
C21 C22 1.519(7) . ?
C22 H20 0.9800 . ?
C22 H21 0.9800 . ?
C22 H22 0.9800 . ?
C23 H23 0.9800 . ?
C23 H24 0.9800 . ?
C23 H25 0.9800 . ?
C24 H26 0.9800 . ?
C24 H27 0.9800 . ?
C24 H28 0.9800 . ?
C25 C26 1.383(6) . ?
C25 C30 1.388(6) . ?
C26 C27 1.397(6) . ?
C26 H29 0.9500 . ?
C27 C28 1.377(7) . ?
C27 C31 1.521(7) . ?
C28 C29 1.398(7) . ?
C28 H30 0.9500 . ?
C29 C30 1.395(6) . ?
C29 C35 1.534(7) . ?
C30 H31 0.9500 . ?
C31 C34 1.517(7) . ?
C31 C32 1.518(8) . ?
C31 C33 1.536(8) . ?
C32 H32 0.9800 . ?
C32 H33 0.9800 . ?
C32 H34 0.9800 . ?
C33 H35 0.9800 . ?
C33 H36 0.9800 . ?
C33 H37 0.9800 . ?
C34 H38 0.9800 . ?
C34 H39 0.9800 . ?
C34 H40 0.9800 . ?
C35 C38 1.523(7) . ?
C35 C37 1.528(7) . ?
C35 C36 1.541(7) . ?
C36 H41 0.9800 . ?
C36 H42 0.9800 . ?
C36 H43 0.9800 . ?
C37 H44 0.9800 . ?
C37 H45 0.9800 . ?
C37 H46 0.9800 . ?
C38 H47 0.9800 . ?
C38 H48 0.9800 . ?
C38 H49 0.9800 . ?
C39 C40 1.437(6) . ?
C39 C43 1.453(6) . ?
C39 Fe2 2.092(4) . ?
C40 C41 1.415(7) . ?
C40 C49 1.502(6) . ?
C40 Fe2 2.052(5) . ?
C41 C42 1.410(7) . ?
C41 Fe2 2.039(5) . ?
C41 H50 0.9500 . ?
C42 C43 1.424(7) . ?
C42 Fe2 2.021(5) . ?
C42 H51 0.9500 . ?
C43 C63 1.479(6) . ?
C43 Fe2 2.060(4) . ?
Fe2 C47 2.034(5) . ?
Fe2 C45 2.040(6) . ?
Fe2 C46 2.043(6) . ?
Fe2 C48 2.046(5) . ?
Fe2 C44 2.049(5) . ?
C44 C48 1.392(7) . ?
C44 C45 1.405(8) . ?
C44 H52 0.9500 . ?
C45 C46 1.389(8) . ?
C45 H53 0.9500 . ?
C46 C47 1.409(8) . ?
C46 H54 0.9500 . ?
C47 C48 1.403(8) . ?
C47 H55 0.9500 . ?
C48 H56 0.9500 . ?
C49 C50 1.380(7) . ?
C49 C54 1.396(6) . ?
C50 C51 1.388(6) . ?
C50 H57 0.9500 . ?
C51 C52 1.388(7) . ?
C51 C55 1.541(7) . ?
C52 C53 1.376(7) . ?
C52 H58 0.9500 . ?
C53 C54 1.390(7) . ?
C53 C59 1.540(7) . ?
C54 H59 0.9500 . ?
C55 C58 1.507(8) . ?
C55 C56 1.514(7) . ?
C55 C57 1.529(8) . ?
C56 H60 0.9800 . ?
C56 H61 0.9800 . ?
C56 H62 0.9800 . ?
C57 H63 0.9800 . ?
C57 H64 0.9800 . ?
C57 H65 0.9800 . ?
C58 H66 0.9800 . ?
C58 H67 0.9800 . ?
C58 H68 0.9800 . ?
C59 C60 1.495(9) . ?
C59 C61 1.513(9) . ?
C59 C62 1.521(8) . ?
C60 H69 0.9800 . ?
C60 H70 0.9800 . ?
C60 H71 0.9800 . ?
C61 H72 0.9800 . ?
C61 H73 0.9800 . ?
C61 H74 0.9800 . ?
C62 H75 0.9800 . ?
C62 H76 0.9800 . ?
C62 H77 0.9800 . ?
C63 C64 1.391(6) . ?
C63 C68 1.392(6) . ?
C64 C65 1.390(6) . ?
C64 H78 0.9500 . ?
C65 C66 1.391(7) . ?
C65 C69 1.536(7) . ?
C66 C67 1.385(7) . ?
C66 H79 0.9500 . ?
C67 C68 1.375(7) . ?
C67 C77 1.54(5) . ?
C67 C73 1.55(3) . ?
C68 H80 0.9500 . ?
C69 C71 1.526(7) . ?
C69 C70 1.528(7) . ?
C69 C72 1.530(8) . ?
C70 H81 0.9800 . ?
C70 H82 0.9800 . ?
C70 H83 0.9800 . ?
C71 H84 0.9800 . ?
C71 H85 0.9800 . ?
C71 H86 0.9800 . ?
C72 H87 0.9800 . ?
C72 H88 0.9800 . ?
C72 H89 0.9800 . ?
C73 C76 1.39(3) . ?
C73 C74 1.49(3) . ?
C73 C75 1.74(3) . ?
C74 H90 0.9800 . ?
C74 H91 0.9800 . ?
C74 H92 0.9800 . ?
C75 H93 0.9800 . ?
C75 H94 0.9800 . ?
C75 H95 0.9800 . ?
C76 H96 0.9800 . ?
C76 H97 0.9800 . ?
C76 H98 0.9800 . ?
C77 C79 1.33(4) . ?
C77 C80 1.47(5) . ?
C77 C78 1.82(3) . ?
C78 H99 0.9800 . ?
C78 H100 0.9800 . ?
C78 H101 0.9800 . ?
C79 H102 0.9800 . ?
C79 H103 0.9800 . ?
C79 H104 0.9800 . ?
C80 H105 0.9800 . ?
C80 H106 0.9800 . ?
C80 H107 0.9800 . ?
C81 C83 1.39(3) . ?
C81 C82 1.42(3) . ?
C81 H113 0.9500 . ?
C82 C84 1.45(4) . ?
C82 H114 0.9500 . ?
C83 C85 1.41(4) . ?
C83 H115 0.9500 . ?
C84 C85 1.31(3) . ?
C84 H116 0.9500 . ?
C85 H117 0.9500 . ?

loop_
_geom_torsion_atom_site_label_1
_geom_torsion_atom_site_label_2
_geom_torsion_atom_site_label_3
_geom_torsion_atom_site_label_4
_geom_torsion
_geom_torsion_site_symmetry_1
_geom_torsion_site_symmetry_2
_geom_torsion_site_symmetry_3
_geom_torsion_site_symmetry_4
_geom_torsion_publ_flag
C5 C1 C2 C3 0.2(5) . . . . ?
Al1 C1 C2 C3 161.9(4) . . . . ?
Fe1 C1 C2 C3 59.9(3) . . . . ?
C5 C1 C2 C11 178.8(5) . . . . ?
Al1 C1 C2 C11 -19.5(8) . . . . ?
Fe1 C1 C2 C11 -121.5(5) . . . . ?
C5 C1 C2 Fe1 -59.7(3) . . . . ?
Al1 C1 C2 Fe1 102.0(4) . . . . ?
C1 C2 C3 C4 -0.7(5) . . . . ?
C11 C2 C3 C4 -179.4(4) . . . . ?
Fe1 C2 C3 C4 59.7(3) . . . . ?
C1 C2 C3 Fe1 -60.4(3) . . . . ?
C11 C2 C3 Fe1 120.9(4) . . . . ?
C2 C3 C4 C5 0.9(6) . . . . ?
Fe1 C3 C4 C5 59.9(3) . . . . ?
C2 C3 C4 Fe1 -58.9(3) . . . . ?
C3 C4 C5 C1 -0.8(6) . . . . ?
Fe1 C4 C5 C1 58.4(3) . . . . ?
C3 C4 C5 C25 172.7(4) . . . . ?
Fe1 C4 C5 C25 -128.2(5) . . . . ?
C3 C4 C5 Fe1 -59.1(3) . . . . ?
C2 C1 C5 C4 0.3(5) . . . . ?
Al1 C1 C5 C4 -164.9(3) . . . . ?
Fe1 C1 C5 C4 -58.3(3) . . . . ?
C2 C1 C5 C25 -173.1(4) . . . . ?
Al1 C1 C5 C25 21.7(6) . . . . ?
Fe1 C1 C5 C25 128.3(5) . . . . ?
C2 C1 C5 Fe1 58.6(3) . . . . ?
Al1 C1 C5 Fe1 -106.6(3) . . . . ?
C10 C6 C7 C8 0.2(10) . . . . ?
Fe1 C6 C7 C8 -59.2(7) . . . . ?
C10 C6 C7 Fe1 59.4(6) . . . . ?
C6 C7 C8 C9 -0.2(11) . . . . ?
Fe1 C7 C8 C9 -60.2(8) . . . . ?
C6 C7 C8 Fe1 60.1(6) . . . . ?
C7 C8 C9 C10 0.1(12) . . . . ?
Fe1 C8 C9 C10 -60.5(7) . . . . ?
C7 C8 C9 Fe1 60.6(7) . . . . ?
C7 C6 C10 C9 -0.1(9) . . . . ?
Fe1 C6 C10 C9 58.6(6) . . . . ?
C7 C6 C10 Fe1 -58.7(6) . . . . ?
C8 C9 C10 C6 0.0(11) . . . . ?
Fe1 C9 C10 C6 -59.6(6) . . . . ?
C8 C9 C10 Fe1 59.6(7) . . . . ?
C3 C2 C11 C12 143.9(5) . . . . ?
C1 C2 C11 C12 -34.5(8) . . . . ?
Fe1 C2 C11 C12 -128.6(4) . . . . ?
C3 C2 C11 C16 -31.4(7) . . . . ?
C1 C2 C11 C16 150.3(5) . . . . ?
Fe1 C2 C11 C16 56.1(6) . . . . ?
C16 C11 C12 C13 1.7(7) . . . . ?
C2 C11 C12 C13 -173.6(4) . . . . ?
C11 C12 C13 C14 -2.3(7) . . . . ?
C11 C12 C13 C17 172.5(5) . . . . ?
C12 C13 C14 C15 2.2(7) . . . . ?
C17 C13 C14 C15 -172.6(5) . . . . ?
C13 C14 C15 C16 -1.3(8) . . . . ?
C13 C14 C15 C21 179.3(5) . . . . ?
C14 C15 C16 C11 0.6(7) . . . . ?
C21 C15 C16 C11 179.9(5) . . . . ?
C12 C11 C16 C15 -0.7(7) . . . . ?
C2 C11 C16 C15 174.7(5) . . . . ?
C14 C13 C17 C20 -22.1(7) . . . . ?
C12 C13 C17 C20 163.3(5) . . . . ?
C14 C13 C17 C19 98.0(6) . . . . ?
C12 C13 C17 C19 -76.6(6) . . . . ?
C14 C13 C17 C18 -141.0(5) . . . . ?
C12 C13 C17 C18 44.5(7) . . . . ?
C16 C15 C21 C23 -108.7(6) . . . . ?
C14 C15 C21 C23 70.6(7) . . . . ?
C16 C15 C21 C24 11.2(8) . . . . ?
C14 C15 C21 C24 -169.4(6) . . . . ?
C16 C15 C21 C22 131.7(6) . . . . ?
C14 C15 C21 C22 -48.9(7) . . . . ?
C4 C5 C25 C26 -128.7(5) . . . . ?
C1 C5 C25 C26 43.7(7) . . . . ?
Fe1 C5 C25 C26 137.6(4) . . . . ?
C4 C5 C25 C30 49.4(7) . . . . ?
C1 C5 C25 C30 -138.2(5) . . . . ?
Fe1 C5 C25 C30 -44.3(7) . . . . ?
C30 C25 C26 C27 2.6(7) . . . . ?
C5 C25 C26 C27 -179.2(4) . . . . ?
C25 C26 C27 C28 -0.8(7) . . . . ?
C25 C26 C27 C31 -179.7(4) . . . . ?
C26 C27 C28 C29 -1.4(7) . . . . ?
C31 C27 C28 C29 177.5(5) . . . . ?
C27 C28 C29 C30 1.7(7) . . . . ?
C27 C28 C29 C35 -180.0(5) . . . . ?
C26 C25 C30 C29 -2.3(7) . . . . ?
C5 C25 C30 C29 179.6(4) . . . . ?
C28 C29 C30 C25 0.2(7) . . . . ?
C35 C29 C30 C25 -178.0(4) . . . . ?
C28 C27 C31 C34 -1.4(7) . . . . ?
C26 C27 C31 C34 177.5(5) . . . . ?
C28 C27 C31 C32 119.4(6) . . . . ?
C26 C27 C31 C32 -61.7(6) . . . . ?
C28 C27 C31 C33 -122.0(6) . . . . ?
C26 C27 C31 C33 56.9(6) . . . . ?
C30 C29 C35 C38 -10.4(7) . . . . ?
C28 C29 C35 C38 171.4(5) . . . . ?
C30 C29 C35 C37 110.9(6) . . . . ?
C28 C29 C35 C37 -67.4(6) . . . . ?
C30 C29 C35 C36 -130.6(5) . . . . ?
C28 C29 C35 C36 51.2(6) . . . . ?
C43 C39 C40 C41 -0.7(5) . . . . ?
Al1 C39 C40 C41 179.5(3) . . . . ?
Fe2 C39 C40 C41 -59.0(3) . . . . ?
C43 C39 C40 C49 -170.6(4) . . . . ?
Al1 C39 C40 C49 9.7(7) . . . . ?
Fe2 C39 C40 C49 131.2(5) . . . . ?
C43 C39 C40 Fe2 58.2(3) . . . . ?
Al1 C39 C40 Fe2 -121.5(3) . . . . ?
C39 C40 C41 C42 1.3(5) . . . . ?
C49 C40 C41 C42 171.4(4) . . . . ?
Fe2 C40 C41 C42 -58.8(3) . . . . ?
C39 C40 C41 Fe2 60.2(3) . . . . ?
C49 C40 C41 Fe2 -129.8(5) . . . . ?
C40 C41 C42 C43 -1.4(5) . . . . ?
Fe2 C41 C42 C43 -61.0(3) . . . . ?
C40 C41 C42 Fe2 59.6(3) . . . . ?
C41 C42 C43 C39 0.9(5) . . . . ?
Fe2 C42 C43 C39 -59.6(3) . . . . ?
C41 C42 C43 C63 -174.6(4) . . . . ?
Fe2 C42 C43 C63 124.8(4) . . . . ?
C41 C42 C43 Fe2 60.5(3) . . . . ?
C40 C39 C43 C42 -0.1(5) . . . . ?
Al1 C39 C43 C42 179.7(3) . . . . ?
Fe2 C39 C43 C42 58.1(3) . . . . ?
C40 C39 C43 C63 175.2(4) . . . . ?
Al1 C39 C43 C63 -5.1(7) . . . . ?
Fe2 C39 C43 C63 -126.7(5) . . . . ?
C40 C39 C43 Fe2 -58.1(3) . . . . ?
Al1 C39 C43 Fe2 121.6(4) . . . . ?
C48 C44 C45 C46 0.4(6) . . . . ?
Fe2 C44 C45 C46 60.0(4) . . . . ?
C48 C44 C45 Fe2 -59.6(4) . . . . ?
C44 C45 C46 C47 -0.3(6) . . . . ?
Fe2 C45 C46 C47 59.7(4) . . . . ?
C44 C45 C46 Fe2 -60.0(4) . . . . ?
C45 C46 C47 C48 0.0(6) . . . . ?
Fe2 C46 C47 C48 60.1(4) . . . . ?
C45 C46 C47 Fe2 -60.1(4) . . . . ?
C45 C44 C48 C47 -0.4(6) . . . . ?
Fe2 C44 C48 C47 -59.7(3) . . . . ?
C45 C44 C48 Fe2 59.3(4) . . . . ?
C46 C47 C48 C44 0.2(6) . . . . ?
Fe2 C47 C48 C44 60.2(3) . . . . ?
C46 C47 C48 Fe2 -60.0(4) . . . . ?
C41 C40 C49 C50 127.0(5) . . . . ?
C39 C40 C49 C50 -64.6(7) . . . . ?
Fe2 C40 C49 C50 33.9(7) . . . . ?
C41 C40 C49 C54 -54.6(7) . . . . ?
C39 C40 C49 C54 113.8(5) . . . . ?
Fe2 C40 C49 C54 -147.8(4) . . . . ?
C54 C49 C50 C51 -0.6(8) . . . . ?
C40 C49 C50 C51 177.7(5) . . . . ?
C49 C50 C51 C52 0.2(8) . . . . ?
C49 C50 C51 C55 179.1(5) . . . . ?
C50 C51 C52 C53 -1.0(8) . . . . ?
C55 C51 C52 C53 -180.0(5) . . . . ?
C51 C52 C53 C54 2.1(8) . . . . ?
C51 C52 C53 C59 -175.0(5) . . . . ?
C52 C53 C54 C49 -2.4(8) . . . . ?
C59 C53 C54 C49 174.7(5) . . . . ?
C50 C49 C54 C53 1.7(8) . . . . ?
C40 C49 C54 C53 -176.8(5) . . . . ?
C52 C51 C55 C58 65.7(7) . . . . ?
C50 C51 C55 C58 -113.2(6) . . . . ?
C52 C51 C55 C56 -173.2(5) . . . . ?
C50 C51 C55 C56 8.0(8) . . . . ?
C52 C51 C55 C57 -54.0(7) . . . . ?
C50 C51 C55 C57 127.1(6) . . . . ?
C52 C53 C59 C60 -173.8(6) . . . . ?
C54 C53 C59 C60 9.2(9) . . . . ?
C52 C53 C59 C61 64.4(7) . . . . ?
C54 C53 C59 C61 -112.5(7) . . . . ?
C52 C53 C59 C62 -53.6(7) . . . . ?
C54 C53 C59 C62 129.5(6) . . . . ?
C42 C43 C63 C64 133.5(5) . . . . ?
C39 C43 C63 C64 -41.1(7) . . . . ?
Fe2 C43 C63 C64 -137.7(4) . . . . ?
C42 C43 C63 C68 -41.1(7) . . . . ?
C39 C43 C63 C68 144.3(5) . . . . ?
Fe2 C43 C63 C68 47.7(7) . . . . ?
C68 C63 C64 C65 1.6(7) . . . . ?
C43 C63 C64 C65 -173.1(4) . . . . ?
C63 C64 C65 C66 -1.7(7) . . . . ?
C63 C64 C65 C69 174.1(4) . . . . ?
C64 C65 C66 C67 0.5(7) . . . . ?
C69 C65 C66 C67 -175.4(5) . . . . ?
C65 C66 C67 C68 0.7(8) . . . . ?
C65 C66 C67 C77 -169.1(12) . . . . ?
C65 C66 C67 C73 173.0(9) . . . . ?
C66 C67 C68 C63 -0.9(7) . . . . ?
C77 C67 C68 C63 168.3(13) . . . . ?
C73 C67 C68 C63 -173.3(9) . . . . ?
C64 C63 C68 C67 -0.2(7) . . . . ?
C43 C63 C68 C67 174.5(4) . . . . ?
C64 C65 C69 C71 9.8(7) . . . . ?
C66 C65 C69 C71 -174.5(5) . . . . ?
C64 C65 C69 C70 -108.7(6) . . . . ?
C66 C65 C69 C70 67.0(6) . . . . ?
C64 C65 C69 C72 131.1(5) . . . . ?
C66 C65 C69 C72 -53.2(7) . . . . ?
C68 C67 C73 C76 126.1(17) . . . . ?
C66 C67 C73 C76 -46(2) . . . . ?
C68 C67 C73 C74 -18.0(17) . . . . ?
C66 C67 C73 C74 169.9(12) . . . . ?
C68 C67 C73 C75 -122.7(12) . . . . ?
C66 C67 C73 C75 65.2(15) . . . . ?
C68 C67 C77 C79 -36(3) . . . . ?
C66 C67 C77 C79 133(3) . . . . ?
C68 C67 C77 C80 171.6(16) . . . . ?
C66 C67 C77 C80 -19(3) . . . . ?
C68 C67 C77 C78 68.3(19) . . . . ?
C66 C67 C77 C78 -122.6(16) . . . . ?
C83 C81 C82 C84 0(2) . . . . ?
Fe1 C81 C82 C84 58.9(14) . . . . ?
C83 C81 C82 Fe1 -59.2(13) . . . . ?
C82 C81 C83 C85 0(2) . . . . ?
Fe1 C81 C83 C85 -59.2(14) . . . . ?
C82 C81 C83 Fe1 59.3(14) . . . . ?
C81 C82 C84 C85 0(2) . . . . ?
Fe1 C82 C84 C85 60.4(16) . . . . ?
C81 C82 C84 Fe1 -60.0(13) . . . . ?
C82 C84 C85 C83 0(3) . . . . ?
Fe1 C84 C85 C83 60.4(16) . . . . ?
C82 C84 C85 Fe1 -60.9(16) . . . . ?
C81 C83 C85 C84 0(3) . . . . ?
Fe1 C83 C85 C84 -60.6(17) . . . . ?
C81 C83 C85 Fe1 60.8(13) . . . . ?
